data_1554887
loop_
_publ_author_name
'Shemet, Andrej'
'Sarlah, David'
'Carreira, Erick M.'

_publ_section_title
;
 Stereochemical studies of the opening of chloro vinyl epoxides: cyclic
 chloronium ions as intermediates.
;
_journal_issue 8
_journal_name_full 'Organic letters'
_journal_page_first 1878
_journal_page_last 1881
_journal_paper_doi 10.1021/acs.orglett.5b00558
_journal_volume 17
_journal_year 2015
_chemical_absolute_configuration ad
_chemical_formula_moiety 'C13 H15 Br Cl N O3'
_chemical_formula_sum 'C13 H15 Br Cl N O3'
_chemical_formula_weight 348.62
_chemical_name_systematic ca180213
_space_group_crystal_system monoclinic
_space_group_IT_number 4
_space_group_name_Hall 'P 2yb'
_space_group_name_H-M_alt 'P 1 21 1'
_atom_sites_solution_hydrogens difmap
_atom_sites_solution_primary direct
_atom_sites_solution_secondary difmap
_audit_creation_date 2013-02-26
_audit_creation_method
;
  Olex2 1.2-beta
  (compiled 2012.12.05 svn.r2549, GUI svn.r4385)
;
_cell_angle_alpha 90.00
_cell_angle_beta 94.441(3)
_cell_angle_gamma 90.00
_cell_formula_units_Z 2
_cell_length_a 4.8035(6)
_cell_length_b 8.2644(10)
_cell_length_c 18.363(2)
_cell_measurement_reflns_used 3677
_cell_measurement_temperature 100
_cell_measurement_theta_max 27.43
_cell_measurement_theta_min 2.70
_cell_volume 726.79(15)
_computing_data_reduction 'SAINT v7.68A (Bruker, 2009)'
_computing_molecular_graphics
;
O. V. Dolomanov, L. J. Bourhis, R. J. Gildea, J. A. K. Howard and H. Puschmann,
OLEX2: a complete structure solution, refinement and analysis program.
J. Appl. Cryst. (2009). 42, 339-341.
;
_computing_publication_material
;
O. V. Dolomanov, L. J. Bourhis, R. J. Gildea, J. A. K. Howard and H. Puschmann,
OLEX2: a complete structure solution, refinement and analysis program.
J. Appl. Cryst. (2009). 42, 339-341.
;
_computing_structure_refinement
;
SHELXL, G.M. Sheldrick, Acta Cryst.
(2008). A64, 112-122
;
_computing_structure_solution
;
SHELXS, G.M. Sheldrick, Acta Cryst.
(2008). A64, 112-122
;
_diffrn_ambient_temperature 99.99
_diffrn_measured_fraction_theta_full 0.996
_diffrn_measured_fraction_theta_max 0.996
_diffrn_measurement_device_type 'Bruker APEX-II CCD'
_diffrn_measurement_method '\f and \w scans'
_diffrn_radiation_monochromator graphite
_diffrn_radiation_type MoK\a
_diffrn_radiation_wavelength 0.71073
_diffrn_reflns_av_R_equivalents 0.0353
_diffrn_reflns_av_unetI/netI 0.0549
_diffrn_reflns_limit_h_max 6
_diffrn_reflns_limit_h_min -6
_diffrn_reflns_limit_k_max 10
_diffrn_reflns_limit_k_min -10
_diffrn_reflns_limit_l_max 23
_diffrn_reflns_limit_l_min -23
_diffrn_reflns_number 10365
_diffrn_reflns_theta_full 27.61
_diffrn_reflns_theta_max 27.61
_diffrn_reflns_theta_min 2.22
_diffrn_source 'fine-focus sealed tube'
_diffrn_standards_number 0
_exptl_absorpt_coefficient_mu 3.014
_exptl_absorpt_correction_T_max 0.7456
_exptl_absorpt_correction_T_min 0.6071
_exptl_absorpt_correction_type multi-scan
_exptl_absorpt_process_details
;
SADABS-2008/1 (Bruker,2008) was used for absorption correction.
wR2(int) was 0.0703 before and 0.0554 after correction.
The Ratio of minimum to maximum transmission is 0.8142.
The \l/2 correction factor is 0.0000.
;
_exptl_crystal_colour '? colourless'
_exptl_crystal_colour_primary colourless
_exptl_crystal_density_diffrn 1.593
_exptl_crystal_density_method 'not measured'
_exptl_crystal_description plank
_exptl_crystal_F_000 352
_exptl_crystal_recrystallization_method hexane/DCM
_exptl_crystal_size_max 0.16
_exptl_crystal_size_mid 0.13
_exptl_crystal_size_min 0.04
_refine_diff_density_max 0.329
_refine_diff_density_min -0.274
_refine_diff_density_rms 0.055
_refine_ls_abs_structure_details 'Flack H D (1983), Acta Cryst. A39, 876-881'
_refine_ls_abs_structure_Flack 0.016(6)
_refine_ls_extinction_method none
_refine_ls_goodness_of_fit_ref 0.948
_refine_ls_hydrogen_treatment mixed
_refine_ls_matrix_type full
_refine_ls_number_parameters 231
_refine_ls_number_reflns 3344
_refine_ls_number_restraints 10
_refine_ls_restrained_S_all 0.957
_refine_ls_R_factor_all 0.0354
_refine_ls_R_factor_gt 0.0267
_refine_ls_shift/su_max 0.004
_refine_ls_shift/su_mean 0.000
_refine_ls_structure_factor_coef Fsqd
_refine_ls_weighting_details 'calc w=1/[\s^2^(Fo^2^)+(0.0010P)^2^+0.0000P] where P=(Fo^2^+2Fc^2^)/3'
_refine_ls_weighting_scheme calc
_refine_ls_wR_factor_gt 0.0424
_refine_ls_wR_factor_ref 0.0440
_reflns_number_gt 2898
_reflns_number_total 3344
_reflns_threshold_expression >2sigma(I)
_cod_data_source_file ol5b00558_si_007.cif
_cod_data_source_block mo_ca180213_0m
_cod_original_cell_volume 726.77(15)
_cod_original_sg_symbol_H-M P21
_cod_database_code 1554887
_olex2_refinement_description
;
1. Fixed Uiso
 At 1 times of:
  H3 of C3
2. Restrained distances
 N1-H1
 1.03 with sigma of 0.02
 C12-H12
 1.08 with sigma of 0.02
 C4-H4B = C3-H3 = C2-H2 = C1-H1B = C9-H9 = C10-H10 = C13-H13
 1.08 with sigma of 0.02
;

loop_
_space_group_symop_id
_space_group_symop_operation_xyz
1 'x, y, z'
2 '-x, y+1/2, -z'

loop_
_atom_site_label
_atom_site_type_symbol
_atom_site_fract_x
_atom_site_fract_y
_atom_site_fract_z
_atom_site_U_iso_or_equiv
_atom_site_adp_type
_atom_site_occupancy
_atom_site_symmetry_multiplicity
_atom_site_calc_flag
_atom_site_refinement_flags
Br1 Br 0.35415(5) 0.24927(3) 1.086762(12) 0.03060(7) Uani 1 1 d .
Cl1 Cl 0.31882(13) 0.14593(8) 0.28327(3) 0.02858(15) Uani 1 1 d .
O1 O 0.2191(3) 0.3222(2) 0.63875(8) 0.0245(4) Uani 1 1 d .
O2 O 0.5833(3) 0.2379(3) 0.71486(7) 0.0219(3) Uani 1 1 d .
O3 O 0.0291(3) 0.2459(3) 0.48043(7) 0.0307(4) Uani 1 1 d .
N1 N 0.1659(4) 0.3139(2) 0.75669(10) 0.0209(5) Uani 1 1 d D
H1 H -0.020(4) 0.350(3) 0.7427(15) 0.049(8) Uiso 1 1 d D
C1 C 0.3942(6) 0.3109(4) 0.57857(15) 0.0249(6) Uani 1 1 d D
H1A H 0.445(5) 0.198(4) 0.5744(13) 0.016(7) Uiso 1 1 d .
H1B H 0.568(4) 0.384(3) 0.5898(13) 0.034(7) Uiso 1 1 d D
C2 C 0.2193(5) 0.3649(3) 0.51294(13) 0.0212(5) Uani 1 1 d D
H2 H 0.124(4) 0.474(2) 0.5158(12) 0.021(6) Uiso 1 1 d D
C3 C 0.2600(5) 0.2991(3) 0.44085(13) 0.0225(6) Uani 1 1 d D
H3 H 0.407(4) 0.211(2) 0.4360(12) 0.023 Uiso 1 1 d D
C4 C 0.1813(6) 0.3922(3) 0.37247(13) 0.0259(6) Uani 1 1 d D
H4A H 0.032(5) 0.469(3) 0.3869(13) 0.026(7) Uiso 1 1 d .
H4B H 0.357(4) 0.447(3) 0.3549(12) 0.019(6) Uiso 1 1 d D
C5 C 0.0521(5) 0.2868(3) 0.31080(13) 0.0259(6) Uani 1 1 d .
H5 H -0.096(5) 0.211(4) 0.3279(13) 0.042(9) Uiso 1 1 d .
C6 C -0.0609(6) 0.3821(4) 0.24483(15) 0.0314(6) Uani 1 1 d .
H6A H -0.221(5) 0.450(3) 0.2588(13) 0.024(7) Uiso 1 1 d .
H6B H -0.139(5) 0.308(3) 0.2038(14) 0.046(8) Uiso 1 1 d .
H6C H 0.094(6) 0.458(3) 0.2293(15) 0.049(9) Uiso 1 1 d .
C7 C 0.3469(4) 0.2868(3) 0.70531(11) 0.0182(5) Uani 1 1 d .
C8 C 0.2208(4) 0.2947(3) 0.83338(12) 0.0191(5) Uani 1 1 d .
C9 C 0.4242(5) 0.1928(3) 0.86478(14) 0.0239(6) Uani 1 1 d D
H9 H 0.550(4) 0.131(3) 0.8323(11) 0.027(7) Uiso 1 1 d D
C10 C 0.4620(5) 0.1798(3) 0.94027(13) 0.0244(6) Uani 1 1 d D
H10 H 0.616(4) 0.105(3) 0.9609(13) 0.032(7) Uiso 1 1 d D
C11 C 0.2968(4) 0.2668(4) 0.98357(11) 0.0218(5) Uani 1 1 d .
C12 C 0.0888(5) 0.3684(3) 0.95270(13) 0.0258(6) Uani 1 1 d D
H12 H -0.032(5) 0.431(3) 0.9885(13) 0.040(8) Uiso 1 1 d D
C13 C 0.0542(5) 0.3819(3) 0.87759(13) 0.0238(5) Uani 1 1 d D
H13 H -0.096(4) 0.457(3) 0.8531(13) 0.026(7) Uiso 1 1 d D

loop_
_atom_site_aniso_label
_atom_site_aniso_U_11
_atom_site_aniso_U_22
_atom_site_aniso_U_33
_atom_site_aniso_U_23
_atom_site_aniso_U_13
_atom_site_aniso_U_12
Br1 0.04733(15) 0.02632(12) 0.01712(10) 0.00091(14) -0.00408(9) -0.00853(16)
Cl1 0.0339(3) 0.0243(4) 0.0266(3) -0.0064(3) -0.0041(3) 0.0042(3)
O1 0.0174(8) 0.0411(11) 0.0147(8) 0.0014(7) -0.0007(7) 0.0057(7)
O2 0.0147(7) 0.0273(10) 0.0232(7) 0.0001(10) -0.0011(6) 0.0036(9)
O3 0.0355(9) 0.0311(9) 0.0250(8) 0.0012(12) -0.0009(7) -0.0132(12)
N1 0.0135(9) 0.0316(12) 0.0169(10) 0.0009(8) -0.0023(8) 0.0070(8)
C1 0.0237(14) 0.0323(15) 0.0190(13) 0.0010(10) 0.0043(11) 0.0043(12)
C2 0.0247(13) 0.0170(13) 0.0215(13) 0.0009(10) -0.0010(10) 0.0012(11)
C3 0.0275(12) 0.0191(14) 0.0209(12) -0.0004(9) 0.0013(11) -0.0012(10)
C4 0.0397(16) 0.0192(14) 0.0186(13) -0.0016(10) 0.0010(12) 0.0012(12)
C5 0.0306(13) 0.0231(18) 0.0236(12) -0.0015(10) 0.0000(10) 0.0027(11)
C6 0.0310(15) 0.0362(18) 0.0264(15) -0.0004(12) -0.0013(12) 0.0060(14)
C7 0.0196(11) 0.0171(16) 0.0170(10) -0.0008(9) -0.0032(9) -0.0028(9)
C8 0.0163(11) 0.0210(15) 0.0190(11) -0.0014(9) -0.0045(9) -0.0025(9)
C9 0.0239(13) 0.0230(14) 0.0246(13) -0.0012(10) 0.0016(11) 0.0044(10)
C10 0.0273(13) 0.0211(13) 0.0234(13) 0.0031(10) -0.0066(11) 0.0008(11)
C11 0.0269(11) 0.0211(15) 0.0166(10) 0.0018(13) -0.0027(8) -0.0082(13)
C12 0.0238(13) 0.0307(15) 0.0227(13) -0.0055(11) 0.0000(11) -0.0004(12)
C13 0.0211(13) 0.0276(15) 0.0217(13) -0.0012(11) -0.0044(10) 0.0040(11)

loop_
_atom_type_symbol
_atom_type_description
_atom_type_scat_dispersion_real
_atom_type_scat_dispersion_imag
_atom_type_scat_source
C C 0.0033 0.0016 'International Tables Vol C Tables 4.2.6.8 and 6.1.1.4'
H H 0.0000 0.0000 'International Tables Vol C Tables 4.2.6.8 and 6.1.1.4'
N N 0.0061 0.0033 'International Tables Vol C Tables 4.2.6.8 and 6.1.1.4'
O O 0.0106 0.0060 'International Tables Vol C Tables 4.2.6.8 and 6.1.1.4'
Cl Cl 0.1484 0.1585 'International Tables Vol C Tables 4.2.6.8 and 6.1.1.4'
Br Br -0.2901 2.4595 'International Tables Vol C Tables 4.2.6.8 and 6.1.1.4'

loop_
_geom_angle_atom_site_label_1
_geom_angle_atom_site_label_2
_geom_angle_atom_site_label_3
_geom_angle
C7 O1 C1 115.21(18)
C3 O3 C2 60.82(15)
C7 N1 H1 120.1(17)
C7 N1 C8 126.42(18)
C8 N1 H1 113.5(17)
O1 C1 H1A 106.8(15)
O1 C1 H1B 108.6(14)
O1 C1 C2 106.0(2)
H1A C1 H1B 112(2)
C2 C1 H1A 110.9(15)
C2 C1 H1B 112.6(14)
O3 C2 C1 115.6(2)
O3 C2 H2 110.8(13)
O3 C2 C3 59.61(14)
C1 C2 H2 117.0(13)
C3 C2 C1 121.2(2)
C3 C2 H2 118.2(13)
O3 C3 C2 59.57(15)
O3 C3 H3 112.8(12)
O3 C3 C4 115.2(2)
C2 C3 H3 119.2(13)
C2 C3 C4 121.8(2)
C4 C3 H3 115.1(13)
C3 C4 H4A 104.0(14)
C3 C4 H4B 109.2(13)
C3 C4 C5 113.0(2)
H4A C4 H4B 114.9(19)
C5 C4 H4A 107.4(15)
C5 C4 H4B 108.4(13)
Cl1 C5 H5 102.6(15)
C4 C5 Cl1 108.41(17)
C4 C5 H5 112.1(14)
C6 C5 Cl1 109.02(18)
C6 C5 C4 113.5(2)
C6 C5 H5 110.5(15)
C5 C6 H6A 108.8(14)
C5 C6 H6B 111.5(15)
C5 C6 H6C 108.5(16)
H6A C6 H6B 106.2(19)
H6A C6 H6C 108(2)
H6B C6 H6C 113(2)
O2 C7 O1 123.99(19)
O2 C7 N1 127.2(2)
N1 C7 O1 108.84(17)
C9 C8 N1 123.6(2)
C9 C8 C13 119.6(2)
C13 C8 N1 116.8(2)
C8 C9 H9 119.5(14)
C8 C9 C10 119.9(2)
C10 C9 H9 120.6(14)
C9 C10 H10 117.0(14)
C11 C10 C9 120.1(2)
C11 C10 H10 122.8(14)
C10 C11 Br1 119.56(19)
C10 C11 C12 120.7(2)
C12 C11 Br1 119.77(19)
C11 C12 H12 117.3(15)
C13 C12 C11 118.9(2)
C13 C12 H12 123.8(15)
C8 C13 H13 118.4(14)
C12 C13 C8 120.8(2)
C12 C13 H13 120.8(14)

loop_
_geom_bond_atom_site_label_1
_geom_bond_atom_site_label_2
_geom_bond_distance
Br1 C11 1.899(2)
Cl1 C5 1.831(2)
O1 C1 1.443(3)
O1 C7 1.356(2)
O2 C7 1.205(2)
O3 C2 1.440(3)
O3 C3 1.441(3)
N1 H1 0.958(17)
N1 C7 1.350(3)
N1 C8 1.421(3)
C1 H1A 0.97(3)
C1 H1B 1.037(17)
C1 C2 1.483(3)
C2 H2 1.011(16)
C2 C3 1.458(3)
C3 H3 1.024(16)
C3 C4 1.496(3)
C4 H4A 1.01(3)
C4 H4B 1.031(16)
C4 C5 1.523(3)
C5 H5 1.02(3)
C5 C6 1.510(3)
C6 H6A 1.00(2)
C6 H6B 1.02(3)
C6 H6C 1.03(3)
C8 C9 1.381(3)
C8 C13 1.386(3)
C9 H9 1.017(16)
C9 C10 1.388(3)
C10 H10 1.016(16)
C10 C11 1.370(3)
C11 C12 1.392(4)
C12 H12 1.047(17)
C12 C13 1.381(3)
C13 H13 1.026(16)

loop_
_geom_torsion_atom_site_label_1
_geom_torsion_atom_site_label_2
_geom_torsion_atom_site_label_3
_geom_torsion_atom_site_label_4
_geom_torsion
Br1 C11 C12 C13 178.7(2)
O1 C1 C2 O3 -80.3(3)
O1 C1 C2 C3 -148.9(2)
O3 C2 C3 C4 102.6(3)
O3 C3 C4 C5 -72.4(3)
N1 C8 C9 C10 -179.2(2)
N1 C8 C13 C12 178.7(2)
C1 O1 C7 O2 -5.1(3)
C1 O1 C7 N1 175.5(2)
C1 C2 C3 O3 103.3(3)
C1 C2 C3 C4 -154.1(2)
C2 O3 C3 C4 -113.5(2)
C2 C3 C4 C5 -140.9(2)
C3 O3 C2 C1 -112.6(2)
C3 C4 C5 Cl1 -66.0(3)
C3 C4 C5 C6 172.8(2)
C7 O1 C1 C2 -176.2(2)
C7 N1 C8 C9 -24.5(4)
C7 N1 C8 C13 156.8(2)
C8 N1 C7 O1 -178.58(19)
C8 N1 C7 O2 2.1(4)
C8 C9 C10 C11 0.4(4)
C9 C8 C13 C12 0.0(4)
C9 C10 C11 Br1 -179.29(19)
C9 C10 C11 C12 0.3(4)
C10 C11 C12 C13 -0.9(4)
C11 C12 C13 C8 0.8(4)
C13 C8 C9 C10 -0.6(3)
